data_7116364
loop_
_publ_author_name
'Martin Brzozowski'
'Jose A. Forni'
'G. Paul Savage'
'Anastasios Polyzos'

_publ_section_title
;
 The direct alpha-C(sp3)-H functionalisation of N-aryl
 tetrahydroisoquinolinesvia an iron-catalysed aerobic nitro-Mannich
 reaction and continuous flow processing
;
_journal_name_full Chem.Commun.
_journal_page_first 334
_journal_paper_doi 10.1039/C4cc07913B
_journal_volume 51
_journal_year 2015
_chemical_formula_moiety '2(C15 H14 N), Cl6 Fe2 O'
_chemical_formula_sum 'C30 H28 Cl6 Fe2 N2 O'
_chemical_formula_weight 756.94
_chemical_name_systematic
;
 ?
;
_space_group_crystal_system monoclinic
_space_group_IT_number 14
_space_group_name_Hall '-P 2ybc'
_space_group_name_H-M_alt 'P 1 21/c 1'
_symmetry_space_group_name_Hall '-P 2ybc'
_symmetry_space_group_name_H-M 'P 1 21/c 1'
_atom_sites_solution_hydrogens geom
_audit_creation_method SHELXL-2013
_cell_angle_alpha 90
_cell_angle_beta 91.42(3)
_cell_angle_gamma 90
_cell_formula_units_Z 4
_cell_length_a 10.588(2)
_cell_length_b 11.729(2)
_cell_length_c 26.020(5)
_cell_measurement_reflns_used 30010
_cell_measurement_temperature 100(2)
_cell_measurement_theta_max 27.918
_cell_measurement_theta_min 1.566
_cell_volume 3230.3(10)
_computing_cell_refinement 'XDS (Kabsch, 1993)'
_computing_data_collection 'BluIce (McPhillips, 2002)'
_computing_data_reduction 'XDS (Kabsch, 1993)'
_computing_molecular_graphics 'X-Seed (Barbour, 1999)'
_computing_publication_material 'CIFTAB (Sheldrick, 1997)'
_computing_structure_refinement 'SHELXL-2013 (Sheldrick, 2013)'
_computing_structure_solution 'SHELXS-2013 (Sheldrick, 2013)'
_diffrn_ambient_temperature 100(2)
_diffrn_measured_fraction_theta_full 0.958
_diffrn_measured_fraction_theta_max 0.953
_diffrn_measurement_device_type 'ADSC Quantum 210r'
_diffrn_measurement_method 'phi scan'
_diffrn_radiation_type synchrotron
_diffrn_radiation_wavelength 0.7108
_diffrn_reflns_av_R_equivalents 0.0538
_diffrn_reflns_av_unetI/netI 0.0368
_diffrn_reflns_Laue_measured_fraction_full 0.958
_diffrn_reflns_Laue_measured_fraction_max 0.953
_diffrn_reflns_limit_h_max 13
_diffrn_reflns_limit_h_min -13
_diffrn_reflns_limit_k_max 15
_diffrn_reflns_limit_k_min -15
_diffrn_reflns_limit_l_max 34
_diffrn_reflns_limit_l_min -34
_diffrn_reflns_number 30010
_diffrn_reflns_point_group_measured_fraction_full 0.958
_diffrn_reflns_point_group_measured_fraction_max 0.953
_diffrn_reflns_theta_full 27.500
_diffrn_reflns_theta_max 27.918
_diffrn_reflns_theta_min 1.566
_diffrn_source
;
MX1 Beamline Australian Synchrotron                       
;
_exptl_absorpt_coefficient_mu 1.422
_exptl_absorpt_correction_type none
_exptl_crystal_colour yellow
_exptl_crystal_density_diffrn 1.556
_exptl_crystal_description block
_exptl_crystal_F_000 1536
_exptl_crystal_size_max 0.030
_exptl_crystal_size_mid 0.030
_exptl_crystal_size_min 0.020
_refine_diff_density_max 0.621
_refine_diff_density_min -0.940
_refine_diff_density_rms 0.086
_refine_ls_extinction_method none
_refine_ls_goodness_of_fit_ref 1.049
_refine_ls_hydrogen_treatment constr
_refine_ls_matrix_type full
_refine_ls_number_parameters 370
_refine_ls_number_reflns 7370
_refine_ls_number_restraints 0
_refine_ls_restrained_S_all 1.049
_refine_ls_R_factor_all 0.0472
_refine_ls_R_factor_gt 0.0386
_refine_ls_shift/su_max 0.001
_refine_ls_shift/su_mean 0.000
_refine_ls_structure_factor_coef Fsqd
_refine_ls_weighting_details
;
 w=1/[\s^2^(Fo^2^)+(0.0480P)^2^+3.5956P]
 where P=(Fo^2^+2Fc^2^)/3
;
_refine_ls_weighting_scheme calc
_refine_ls_wR_factor_gt 0.0927
_refine_ls_wR_factor_ref 0.0990
_reflns_Friedel_coverage 0.000
_reflns_number_gt 6290
_reflns_number_total 7370
_reflns_threshold_expression 'I > 2\s(I)'
_cod_data_source_file c4cc07913b2.cif
_cod_data_source_block dttp
_cod_original_cell_volume 3230.3(11)
_cod_database_code 7116364
_shelx_space_group_comment
;
The symmetry employed for this shelxl refinement is uniquely defined
by the following loop, which should always be used as a source of
symmetry information in preference to the above space-group names.
They are only intended as comments.
;
_shelx_estimated_absorpt_t_min 0.959
_shelx_estimated_absorpt_t_max 0.972
_shelxl_version_number 2013-2

loop_
_space_group_symop_operation_xyz
'x, y, z'
'-x, y+1/2, -z+1/2'
'-x, -y, -z'
'x, -y-1/2, z-1/2'

loop_
_atom_site_label
_atom_site_type_symbol
_atom_site_fract_x
_atom_site_fract_y
_atom_site_fract_z
_atom_site_U_iso_or_equiv
_atom_site_adp_type
_atom_site_occupancy
_atom_site_site_symmetry_order
_atom_site_calc_flag
_atom_site_refinement_flags_posn
_atom_site_refinement_flags_adp
Fe1 Fe 0.28460(3) 0.70169(3) 0.44052(2) 0.01727(9) Uani 1 1 d . .
Cl1 Cl 0.32430(6) 0.88063(5) 0.46718(2) 0.02562(13) Uani 1 1 d . .
O1 O 0.22856(18) 0.69812(17) 0.37600(6) 0.0277(4) Uani 1 1 d . .
N1 N 0.86768(19) 0.61295(17) 0.20503(7) 0.0190(4) Uani 1 1 d . .
C1 C 0.9351(2) 0.5945(2) 0.24670(9) 0.0199(4) Uani 1 1 d . .
H1 H 1.0245 0.5926 0.2447 0.024 Uiso 1 1 calc R U
Fe2 Fe 0.25858(3) 0.72964(3) 0.31099(2) 0.01899(9) Uani 1 1 d . .
Cl2 Cl 0.14026(6) 0.62242(5) 0.49020(2) 0.02217(12) Uani 1 1 d . .
N2 N 0.70896(19) 0.76334(17) 0.50167(7) 0.0181(4) Uani 1 1 d . .
C2 C 0.8785(2) 0.5770(2) 0.29576(8) 0.0203(5) Uani 1 1 d . .
Cl3 Cl 0.46145(6) 0.60256(5) 0.44775(2) 0.02515(13) Uani 1 1 d . .
C3 C 0.9525(3) 0.5316(2) 0.33644(9) 0.0238(5) Uani 1 1 d . .
H3 H 1.0404 0.5191 0.3327 0.029 Uiso 1 1 calc R U
Cl4 Cl 0.09636(6) 0.82791(5) 0.27697(2) 0.02207(12) Uani 1 1 d . .
C4 C 0.8948(3) 0.5054(2) 0.38202(9) 0.0261(5) Uani 1 1 d . .
H4 H 0.9426 0.4730 0.4097 0.031 Uiso 1 1 calc R U
Cl5 Cl 0.27976(6) 0.57274(6) 0.26302(2) 0.02799(14) Uani 1 1 d . .
C5 C 0.7666(3) 0.5267(2) 0.38725(9) 0.0271(5) Uani 1 1 d . .
H5 H 0.7275 0.5073 0.4185 0.033 Uiso 1 1 calc R U
Cl6 Cl 0.43144(6) 0.83482(6) 0.30747(2) 0.03032(14) Uani 1 1 d . .
C6 C 0.6943(3) 0.5758(2) 0.34780(9) 0.0278(5) Uani 1 1 d . .
H6 H 0.6074 0.5921 0.3525 0.033 Uiso 1 1 calc R U
C7 C 0.7507(2) 0.6009(2) 0.30124(9) 0.0229(5) Uani 1 1 d . .
C8 C 0.6812(3) 0.6560(3) 0.25669(9) 0.0291(6) Uani 1 1 d . .
H8A H 0.6948 0.7395 0.2577 0.035 Uiso 1 1 calc R U
H8B H 0.5895 0.6414 0.2592 0.035 Uiso 1 1 calc R U
C9 C 0.7281(2) 0.6085(2) 0.20652(9) 0.0230(5) Uani 1 1 d . .
H9A H 0.6997 0.5285 0.2026 0.028 Uiso 1 1 calc R U
H9B H 0.6916 0.6531 0.1775 0.028 Uiso 1 1 calc R U
C10 C 0.9266(2) 0.6225(2) 0.15550(8) 0.0181(4) Uani 1 1 d . .
C11 C 0.8735(2) 0.5624(2) 0.11422(9) 0.0204(5) Uani 1 1 d . .
H11 H 0.7994 0.5179 0.1182 0.025 Uiso 1 1 calc R U
C12 C 0.9319(2) 0.5694(2) 0.06682(9) 0.0222(5) Uani 1 1 d . .
H12 H 0.8976 0.5289 0.0381 0.027 Uiso 1 1 calc R U
C13 C 1.0398(2) 0.6352(2) 0.06138(9) 0.0231(5) Uani 1 1 d . .
H13 H 1.0793 0.6391 0.0290 0.028 Uiso 1 1 calc R U
C14 C 1.0903(3) 0.6952(2) 0.10303(9) 0.0246(5) Uani 1 1 d . .
H14 H 1.1637 0.7406 0.0990 0.030 Uiso 1 1 calc R U
C15 C 1.0339(2) 0.6892(2) 0.15058(9) 0.0224(5) Uani 1 1 d . .
H15 H 1.0682 0.7300 0.1792 0.027 Uiso 1 1 calc R U
C16 C 0.6277(2) 0.8195(2) 0.52809(9) 0.0201(5) Uani 1 1 d . .
H16 H 0.5996 0.8917 0.5158 0.024 Uiso 1 1 calc R U
C17 C 0.5781(2) 0.7766(2) 0.57557(9) 0.0211(5) Uani 1 1 d . .
C18 C 0.4741(3) 0.8301(2) 0.59728(9) 0.0268(5) Uani 1 1 d . .
H18 H 0.4365 0.8946 0.5810 0.032 Uiso 1 1 calc R U
C19 C 0.4262(3) 0.7883(3) 0.64279(10) 0.0305(6) Uani 1 1 d . .
H19 H 0.3557 0.8241 0.6579 0.037 Uiso 1 1 calc R U
C20 C 0.4824(3) 0.6937(3) 0.66600(10) 0.0314(6) Uani 1 1 d . .
H20 H 0.4480 0.6637 0.6966 0.038 Uiso 1 1 calc R U
C21 C 0.5877(3) 0.6422(2) 0.64533(9) 0.0292(6) Uani 1 1 d . .
H21 H 0.6258 0.5785 0.6621 0.035 Uiso 1 1 calc R U
C22 C 0.6377(3) 0.6838(2) 0.59993(9) 0.0227(5) Uani 1 1 d . .
C23 C 0.7572(3) 0.6402(2) 0.57710(9) 0.0243(5) Uani 1 1 d . .
H23A H 0.7709 0.5599 0.5876 0.029 Uiso 1 1 calc R U
H23B H 0.8298 0.6857 0.5902 0.029 Uiso 1 1 calc R U
C24 C 0.7498(2) 0.6476(2) 0.51900(9) 0.0220(5) Uani 1 1 d . .
H24A H 0.8336 0.6302 0.5049 0.026 Uiso 1 1 calc R U
H24B H 0.6890 0.5901 0.5055 0.026 Uiso 1 1 calc R U
C25 C 0.7507(2) 0.8049(2) 0.45254(8) 0.0191(4) Uani 1 1 d . .
C26 C 0.8754(2) 0.7881(2) 0.43917(9) 0.0223(5) Uani 1 1 d . .
H26 H 0.9327 0.7503 0.4620 0.027 Uiso 1 1 calc R U
C27 C 0.9154(2) 0.8275(2) 0.39175(9) 0.0238(5) Uani 1 1 d . .
H27 H 1.0001 0.8152 0.3819 0.029 Uiso 1 1 calc R U
C28 C 0.8321(3) 0.8845(2) 0.35898(9) 0.0249(5) Uani 1 1 d . .
H28 H 0.8601 0.9126 0.3270 0.030 Uiso 1 1 calc R U
C29 C 0.7082(2) 0.9006(2) 0.37273(9) 0.0235(5) Uani 1 1 d . .
H29 H 0.6515 0.9398 0.3500 0.028 Uiso 1 1 calc R U
C30 C 0.6654(2) 0.8601(2) 0.41947(9) 0.0206(5) Uani 1 1 d . .
H30 H 0.5798 0.8699 0.4286 0.025 Uiso 1 1 calc R U

loop_
_atom_site_aniso_label
_atom_site_aniso_U_11
_atom_site_aniso_U_22
_atom_site_aniso_U_33
_atom_site_aniso_U_23
_atom_site_aniso_U_13
_atom_site_aniso_U_12
Fe1 0.01985(18) 0.02109(17) 0.01088(14) 0.00098(11) 0.00074(11) 0.00122(12)
Cl1 0.0269(3) 0.0219(3) 0.0280(3) -0.0013(2) 0.0004(2) 0.0012(2)
O1 0.0296(10) 0.0399(11) 0.0136(8) 0.0024(7) -0.0024(7) -0.0015(8)
N1 0.0217(10) 0.0217(10) 0.0137(8) 0.0007(7) 0.0015(7) -0.0002(7)
C1 0.0231(12) 0.0197(11) 0.0168(10) 0.0002(8) -0.0001(8) 0.0002(9)
Fe2 0.02131(19) 0.02519(18) 0.01047(15) 0.00032(12) 0.00009(11) 0.00035(13)
Cl2 0.0258(3) 0.0243(3) 0.0168(2) 0.0030(2) 0.0067(2) 0.0028(2)
N2 0.0206(10) 0.0187(9) 0.0150(9) 0.0001(7) -0.0011(7) 0.0009(7)
C2 0.0261(13) 0.0205(11) 0.0143(10) -0.0012(8) 0.0009(8) -0.0031(9)
Cl3 0.0215(3) 0.0270(3) 0.0270(3) 0.0002(2) 0.0007(2) 0.0041(2)
C3 0.0293(14) 0.0263(12) 0.0156(10) 0.0007(9) -0.0001(9) 0.0003(10)
Cl4 0.0256(3) 0.0236(3) 0.0169(2) 0.00058(19) -0.0015(2) 0.0024(2)
C4 0.0367(15) 0.0295(13) 0.0121(10) 0.0004(9) -0.0001(9) -0.0016(11)
Cl5 0.0337(4) 0.0282(3) 0.0221(3) -0.0035(2) 0.0001(2) 0.0060(2)
C5 0.0385(15) 0.0303(13) 0.0127(10) -0.0002(9) 0.0056(9) -0.0041(11)
Cl6 0.0231(3) 0.0383(4) 0.0296(3) -0.0018(3) 0.0016(2) -0.0049(2)
C6 0.0300(14) 0.0356(14) 0.0181(11) -0.0036(10) 0.0058(9) -0.0004(11)
C7 0.0284(13) 0.0245(12) 0.0158(10) -0.0014(9) 0.0023(9) 0.0009(9)
C8 0.0290(14) 0.0402(15) 0.0183(11) 0.0029(10) 0.0040(9) 0.0109(11)
C9 0.0189(12) 0.0331(13) 0.0171(10) 0.0031(9) 0.0010(8) 0.0011(9)
C10 0.0219(12) 0.0203(11) 0.0122(9) 0.0018(8) 0.0009(8) 0.0023(8)
C11 0.0226(12) 0.0223(11) 0.0164(10) 0.0011(8) 0.0002(8) -0.0011(9)
C12 0.0278(13) 0.0254(12) 0.0132(10) 0.0000(8) -0.0017(8) 0.0004(9)
C13 0.0261(13) 0.0284(12) 0.0150(10) 0.0037(9) 0.0032(9) 0.0019(10)
C14 0.0261(13) 0.0285(12) 0.0194(11) 0.0041(9) 0.0008(9) -0.0039(10)
C15 0.0261(13) 0.0251(12) 0.0159(10) 0.0002(9) -0.0030(9) -0.0031(9)
C16 0.0221(12) 0.0200(11) 0.0181(10) -0.0004(8) -0.0009(8) -0.0003(9)
C17 0.0233(13) 0.0252(12) 0.0148(10) -0.0014(9) 0.0002(8) -0.0031(9)
C18 0.0267(14) 0.0361(14) 0.0177(11) -0.0023(10) 0.0010(9) 0.0013(10)
C19 0.0253(14) 0.0448(16) 0.0216(12) -0.0060(11) 0.0031(10) -0.0034(11)
C20 0.0382(16) 0.0395(15) 0.0166(11) -0.0003(10) 0.0029(10) -0.0132(12)
C21 0.0426(16) 0.0274(13) 0.0174(11) 0.0015(10) -0.0017(10) -0.0058(11)
C22 0.0297(14) 0.0227(11) 0.0154(10) -0.0016(9) -0.0023(9) -0.0044(9)
C23 0.0326(14) 0.0211(11) 0.0191(11) 0.0007(9) -0.0038(9) 0.0033(10)
C24 0.0268(13) 0.0202(11) 0.0189(11) 0.0001(9) 0.0000(9) 0.0031(9)
C25 0.0228(13) 0.0205(11) 0.0140(10) -0.0023(8) 0.0013(8) -0.0023(9)
C26 0.0203(12) 0.0251(12) 0.0214(11) -0.0026(9) -0.0010(9) 0.0019(9)
C27 0.0205(13) 0.0282(12) 0.0228(11) -0.0046(9) 0.0038(9) -0.0011(9)
C28 0.0278(14) 0.0300(13) 0.0171(10) -0.0020(9) 0.0043(9) -0.0055(10)
C29 0.0248(13) 0.0274(12) 0.0184(11) 0.0030(9) -0.0015(9) -0.0017(9)
C30 0.0201(12) 0.0237(11) 0.0180(10) 0.0001(9) 0.0012(8) 0.0009(9)

loop_
_atom_type_symbol
_atom_type_description
_atom_type_scat_dispersion_real
_atom_type_scat_dispersion_imag
_atom_type_scat_source
C C 0.0033 0.0016 'International Tables Vol C Tables 4.2.6.8 and 6.1.1.4'
H H 0.0000 0.0000 'International Tables Vol C Tables 4.2.6.8 and 6.1.1.4'
N N 0.0061 0.0033 'International Tables Vol C Tables 4.2.6.8 and 6.1.1.4'
O O 0.0106 0.0060 'International Tables Vol C Tables 4.2.6.8 and 6.1.1.4'
Fe Fe 0.3480 0.8500 'International Tables Vol C Tables 4.2.6.8 and 6.1.1.4'
Cl Cl 0.1484 0.1585 'International Tables Vol C Tables 4.2.6.8 and 6.1.1.4'

loop_
_geom_angle_atom_site_label_1
_geom_angle_atom_site_label_2
_geom_angle_atom_site_label_3
_geom_angle
O1 Fe1 Cl3 109.42(7)
O1 Fe1 Cl2 108.79(7)
Cl3 Fe1 Cl2 108.85(3)
O1 Fe1 Cl1 111.79(7)
Cl3 Fe1 Cl1 108.29(3)
Cl2 Fe1 Cl1 109.66(3)
Fe1 O1 Fe2 147.13(12)
C1 N1 C10 120.9(2)
C1 N1 C9 120.0(2)
C10 N1 C9 118.55(19)
N1 C1 C2 122.1(2)
O1 Fe2 Cl6 108.96(7)
O1 Fe2 Cl4 109.42(7)
Cl6 Fe2 Cl4 108.96(3)
O1 Fe2 Cl5 112.61(7)
Cl6 Fe2 Cl5 109.95(3)
Cl4 Fe2 Cl5 106.86(3)
C16 N2 C25 121.2(2)
C16 N2 C24 119.6(2)
C25 N2 C24 118.79(19)
C7 C2 C3 121.6(2)
C7 C2 C1 119.3(2)
C3 C2 C1 119.0(2)
C4 C3 C2 118.7(2)
C3 C4 C5 119.8(2)
C4 C5 C6 121.6(2)
C5 C6 C7 119.2(3)
C2 C7 C6 119.0(2)
C2 C7 C8 117.8(2)
C6 C7 C8 123.3(2)
C7 C8 C9 110.0(2)
N1 C9 C8 111.0(2)
C15 C10 C11 122.0(2)
C15 C10 N1 119.8(2)
C11 C10 N1 118.2(2)
C10 C11 C12 118.3(2)
C13 C12 C11 120.4(2)
C14 C13 C12 120.2(2)
C13 C14 C15 120.3(2)
C10 C15 C14 118.8(2)
N2 C16 C17 122.5(2)
C18 C17 C22 121.1(2)
C18 C17 C16 119.7(2)
C22 C17 C16 119.2(2)
C19 C18 C17 119.6(3)
C18 C19 C20 119.4(3)
C21 C20 C19 121.2(2)
C20 C21 C22 120.1(3)
C21 C22 C17 118.6(2)
C21 C22 C23 123.9(2)
C17 C22 C23 117.4(2)
C22 C23 C24 110.6(2)
N2 C24 C23 111.23(19)
C26 C25 C30 121.2(2)
C26 C25 N2 119.1(2)
C30 C25 N2 119.7(2)
C25 C26 C27 119.1(2)
C28 C27 C26 120.2(2)
C29 C28 C27 120.1(2)
C28 C29 C30 120.7(2)
C25 C30 C29 118.6(2)

loop_
_geom_bond_atom_site_label_1
_geom_bond_atom_site_label_2
_geom_bond_distance
Fe1 O1 1.7673(17)
Fe1 Cl3 2.2082(8)
Fe1 Cl2 2.2290(8)
Fe1 Cl1 2.2468(8)
O1 Fe2 1.7680(17)
N1 C1 1.302(3)
N1 C10 1.450(3)
N1 C9 1.480(3)
C1 C2 1.438(3)
Fe2 Cl6 2.2109(8)
Fe2 Cl4 2.2332(8)
Fe2 Cl5 2.2380(8)
N2 C16 1.295(3)
N2 C25 1.448(3)
N2 C24 1.491(3)
C2 C7 1.393(4)
C2 C3 1.406(3)
C3 C4 1.382(3)
C4 C5 1.390(4)
C5 C6 1.391(4)
C6 C7 1.395(3)
C7 C8 1.503(3)
C8 C9 1.515(3)
C10 C15 1.388(3)
C10 C11 1.391(3)
C11 C12 1.396(3)
C12 C13 1.389(4)
C13 C14 1.388(3)
C14 C15 1.389(3)
C16 C17 1.445(3)
C17 C18 1.398(4)
C17 C22 1.403(4)
C18 C19 1.389(4)
C19 C20 1.390(4)
C20 C21 1.389(4)
C21 C22 1.395(3)
C22 C23 1.500(4)
C23 C24 1.514(3)
C25 C26 1.388(4)
C25 C30 1.391(3)
C26 C27 1.393(3)
C27 C28 1.384(4)
C28 C29 1.381(4)
C29 C30 1.392(3)
